data_7711200
loop_
_publ_author_name
'Herrera, Susana'
'Rivero, Kennett I.'
'Guzm\'an, Alexis'
'Cede\~no, Jonathan'
'Miksovska, Jaroslava'
'Raptis, Raphael G.'

_publ_section_title
;
 Mononuclear, hexanuclear and polymeric indium(iii) pyrazolido complexes;
 structural characterization, dynamic solution studies and luminescent
 properties
;
_journal_name_full 'Dalton Transactions'
_journal_paper_doi 10.1039/D2DT01901A
_journal_year 2022
_chemical_formula_moiety '1(C54 H49 Cl6 In6 N12 O8), 3(C5 H12 N), (C3 H6 O)'
_chemical_formula_sum 'C72 H91 Cl6 In6 N15 O9'
_chemical_formula_weight 2154.09
_chemical_name_common (pipH)3[In6Cl6(\^A?-4-Ph-pz)6(\^A?-OH)6(\^A?3-OH0.5)2]
_chemical_name_systematic (NC5H12)3[In6Cl6(N2C9H7)6(OH)7O]
_space_group_crystal_system hexagonal
_space_group_IT_number 176
_space_group_name_Hall '-P 6c'
_space_group_name_H-M_alt 'P 63/m'
_atom_sites_solution_hydrogens mixed
_atom_sites_solution_primary dual
_audit_creation_date 2022-05-17
_audit_creation_method
;
Olex2 1.3
(compiled 2020.11.12 svn.r5f609507 for OlexSys, GUI svn.r6408)
;
_audit_update_record
;
2022-08-22 deposited with the CCDC.	2022-09-01 downloaded from the CCDC.
;
_cell_angle_alpha 90
_cell_angle_beta 90
_cell_angle_gamma 120
_cell_formula_units_Z 2
_cell_length_a 17.185(2)
_cell_length_b 17.185(2)
_cell_length_c 18.443(2)
_cell_measurement_reflns_used 9798
_cell_measurement_temperature 296(2)
_cell_measurement_theta_max 25.016
_cell_measurement_theta_min 2.370
_cell_volume 4716.9(9)
_computing_cell_refinement 'SAINT v7.68A (Bruker, 2009)'
_computing_data_collection 'Bruker APEX2'
_computing_data_reduction 'SAINT v7.68A (Bruker, 2009)'
_computing_molecular_graphics 'Olex2 1.3 (Dolomanov et al., 2009)'
_computing_publication_material 'Olex2 1.3 (Dolomanov et al., 2009)'
_computing_structure_refinement 'SHELXL 2018/3 (Sheldrick, 2015)'
_computing_structure_solution 'XT (Sheldrick, 2015)'
_diffrn_ambient_temperature 296.15
_diffrn_measured_fraction_theta_full 1.000
_diffrn_measured_fraction_theta_max 1.000
_diffrn_measurement_device_type 'Bruker APEX-II CCD'
_diffrn_measurement_method '\w scans'
_diffrn_radiation_monochromator graphite
_diffrn_radiation_type MoK\a
_diffrn_radiation_wavelength 0.71073
_diffrn_reflns_av_R_equivalents 0.0303
_diffrn_reflns_av_unetI/netI 0.0113
_diffrn_reflns_Laue_measured_fraction_full 1.000
_diffrn_reflns_Laue_measured_fraction_max 1.000
_diffrn_reflns_limit_h_max 20
_diffrn_reflns_limit_h_min -20
_diffrn_reflns_limit_k_max 20
_diffrn_reflns_limit_k_min -20
_diffrn_reflns_limit_l_max 21
_diffrn_reflns_limit_l_min -21
_diffrn_reflns_number 45927
_diffrn_reflns_point_group_measured_fraction_full 1.000
_diffrn_reflns_point_group_measured_fraction_max 1.000
_diffrn_reflns_theta_full 25.030
_diffrn_reflns_theta_max 25.030
_diffrn_reflns_theta_min 1.758
_diffrn_source_current 40.0
_diffrn_source_power 2.0
_diffrn_source_voltage 50.0
_diffrn_standards_number 0
_exptl_absorpt_coefficient_mu 1.664
_exptl_absorpt_correction_T_max 0.7452
_exptl_absorpt_correction_T_min 0.6290
_exptl_absorpt_correction_type multi-scan
_exptl_absorpt_process_details
'SADABS-2008/1 (Bruker,2008) was used for absorption correction. wR2(int) was 0.0773 before and 0.0438 after correction. The Ratio of minimum to maximum transmission is 0.8441. The \l/2 correction factor is 0.0015.'
_exptl_crystal_colour colourless
_exptl_crystal_colour_primary colourless
_exptl_crystal_density_diffrn 1.517
_exptl_crystal_description polyhedron
_exptl_crystal_F_000 2128
_exptl_crystal_size_max 0.333
_exptl_crystal_size_mid 0.082
_exptl_crystal_size_min 0.06
_refine_diff_density_max 1.053
_refine_diff_density_min -0.479
_refine_diff_density_rms 0.071
_refine_ls_extinction_coef 0.00045(7)
_refine_ls_extinction_expression Fc^*^=kFc[1+0.001xFc^2^\l^3^/sin(2\q)]^-1/4^
_refine_ls_extinction_method 'SHELXL-2018/3 (Sheldrick 2018)'
_refine_ls_goodness_of_fit_ref 1.143
_refine_ls_hydrogen_treatment mixed
_refine_ls_matrix_type full
_refine_ls_number_parameters 171
_refine_ls_number_reflns 2879
_refine_ls_number_restraints 1
_refine_ls_restrained_S_all 1.143
_refine_ls_R_factor_all 0.0418
_refine_ls_R_factor_gt 0.0282
_refine_ls_shift/su_max 0.001
_refine_ls_shift/su_mean 0.000
_refine_ls_structure_factor_coef Fsqd
_refine_ls_weighting_details 'w=1/[\s^2^(Fo^2^)+(0.0214P)^2^+9.4167P] where P=(Fo^2^+2Fc^2^)/3'
_refine_ls_weighting_scheme calc
_refine_ls_wR_factor_gt 0.0631
_refine_ls_wR_factor_ref 0.0744
_reflns_Friedel_coverage 0.000
_reflns_number_gt 2260
_reflns_number_total 2879
_reflns_threshold_expression 'I > 2\s(I)'
_cod_data_source_file d2dt01901a2.cif
_cod_data_source_block kir055_0m
_cod_original_cell_volume 4717.2(13)
_cod_database_code 7711200
_shelx_shelxl_version_number 2018/3
_shelx_space_group_comment
;
The symmetry employed for this shelxl refinement is uniquely defined
by the following loop, which should always be used as a source of
symmetry information in preference to the above space-group names.
They are only intended as comments.
;
_shelx_estimated_absorpt_t_max 0.907
_shelx_estimated_absorpt_t_min 0.607
_olex2_refinement_description
;
1. Restrained distances
 O2-H2A
 1 with sigma of 0.02
2.a Secondary CH2 refined with riding coordinates:
 N3(H3A,H3B), C10(H10A,H10B), C11(H11A,H11B), C1AA(H1AA,H1AB)
2.b Aromatic/amide H refined with riding coordinates:
 C2(H2), C1(H1), C6(H6), C5(H5), C7(H7), C8(H8), C9(H9)
;
_smtbx_masks_void_probe_radius 1.2
_smtbx_masks_void_truncation_radius 1.2
_olex2_submission_special_instructions 'No special instructions were received'

loop_
_space_group_symop_operation_xyz
'x, y, z'
'-y, x-y, z'
'-x+y, -x, z'
'-x, -y, z+1/2'
'y, -x+y, z+1/2'
'x-y, x, z+1/2'
'-x, -y, -z'
'y, -x+y, -z'
'x-y, x, -z'
'x, y, -z-1/2'
'-y, x-y, -z-1/2'
'-x+y, -x, -z-1/2'

loop_
_atom_site_label
_atom_site_type_symbol
_atom_site_fract_x
_atom_site_fract_y
_atom_site_fract_z
_atom_site_U_iso_or_equiv
_atom_site_adp_type
_atom_site_occupancy
_atom_site_site_symmetry_order
_atom_site_calc_flag
_atom_site_refinement_flags_posn
_atom_site_refinement_flags_adp
_atom_site_refinement_flags_occupancy
_atom_site_disorder_assembly
_atom_site_disorder_group
In1 In 0.41683(2) 0.60711(2) 0.34262(2) 0.04304(12) Uani 1 1 d . . . . .
N2 N 0.4976(2) 0.7228(2) 0.41484(19) 0.0491(8) Uani 1 1 d . . . . .
N1 N 0.3111(2) 0.5171(2) 0.4198(2) 0.0500(8) Uani 1 1 d . . . . .
C3 C 0.5998(3) 0.8230(3) 0.4919(2) 0.0481(9) Uani 1 1 d . . . . .
C2 C 0.5677(3) 0.7406(3) 0.4574(2) 0.0530(10) Uani 1 1 d . . . . .
H2 H 0.591654 0.702925 0.463114 0.064 Uiso 1 1 calc R U . . .
C1 C 0.3095(3) 0.4564(3) 0.4663(2) 0.0541(10) Uani 1 1 d . . . . .
H1 H 0.359582 0.452479 0.479634 0.065 Uiso 1 1 calc R U . . .
C6 C 0.8258(3) 0.9053(3) 0.5792(3) 0.0688(13) Uani 1 1 d . . . . .
H6 H 0.876018 0.898963 0.572802 0.083 Uiso 1 1 calc R U . . .
C4 C 0.6770(3) 0.8691(3) 0.5410(2) 0.0505(10) Uani 1 1 d . . . . .
C5 C 0.7525(3) 0.8599(3) 0.5342(2) 0.0576(11) Uani 1 1 d . . . . .
H5 H 0.753587 0.822230 0.498464 0.069 Uiso 1 1 calc R U . . .
C7 C 0.7517(4) 0.9691(4) 0.6407(3) 0.0841(16) Uani 1 1 d . . . . .
H7 H 0.751024 1.006215 0.677046 0.101 Uiso 1 1 calc R U . . .
C8 C 0.6783(3) 0.9249(3) 0.5958(3) 0.0698(13) Uani 1 1 d . . . . .
H8 H 0.628928 0.932659 0.602300 0.084 Uiso 1 1 calc R U . . .
O1 O 0.333333 0.666667 0.3185(3) 0.0433(10) Uani 1 3 d S T P . .
C9 C 0.8253(4) 0.9595(3) 0.6330(3) 0.0763(15) Uani 1 1 d . . . . .
H9 H 0.874372 0.989357 0.663847 0.092 Uiso 1 1 calc R U . . .
O2 O 0.3517(2) 0.5177(2) 0.250000 0.0439(9) Uani 1 2 d DS T P . .
O3 O 0.5015(3) 0.6842(2) 0.250000 0.0469(10) Uani 1 2 d S T P . .
Cl1 Cl 0.50944(7) 0.53846(7) 0.36913(8) 0.0646(3) Uani 1 1 d . . . . .
N3 N 0.6361(4) 1.0055(4) 0.250000 0.0751(18) Uani 1 2 d S T P . .
H3A H 0.582954 0.955139 0.250000 0.090 Uiso 1 2 calc R U P . .
H3B H 0.626242 1.051633 0.250000 0.090 Uiso 1 2 calc R U P . .
C10 C 0.6861(3) 1.0088(4) 0.3175(3) 0.0791(15) Uani 1 1 d . . . . .
H10A H 0.742034 1.065638 0.319997 0.095 Uiso 1 1 calc R U . . .
H10B H 0.650452 1.004085 0.359803 0.095 Uiso 1 1 calc R U . . .
C11 C 0.7055(3) 0.9329(4) 0.3171(3) 0.0725(14) Uani 1 1 d . . . . .
H11A H 0.649320 0.876300 0.319379 0.087 Uiso 1 1 calc R U . . .
H11B H 0.740494 0.937110 0.359675 0.087 Uiso 1 1 calc R U . . .
C1AA C 0.7563(5) 0.9345(5) 0.250000 0.074(2) Uani 1 2 d S T P . .
H1AA H 0.764811 0.882773 0.250000 0.088 Uiso 1 2 calc R U P . .
H1AB H 0.815090 0.988269 0.250000 0.088 Uiso 1 2 calc R U P . .
H1A H 0.333333 0.666667 0.250000 0.09(4) Uiso 1 6 d S . P . .
H2A H 0.2867(17) 0.493(6) 0.250000 0.14(4) Uiso 1 2 d DS . P . .
H3 H 0.546(4) 0.684(4) 0.250000 0.047(18) Uiso 1 2 d S . P . .

loop_
_atom_site_aniso_label
_atom_site_aniso_U_11
_atom_site_aniso_U_22
_atom_site_aniso_U_33
_atom_site_aniso_U_23
_atom_site_aniso_U_13
_atom_site_aniso_U_12
In1 0.03341(16) 0.03313(16) 0.0614(2) -0.00044(12) -0.00219(12) 0.01572(12)
N2 0.0444(18) 0.0427(18) 0.063(2) -0.0053(16) -0.0070(17) 0.0236(15)
N1 0.0408(18) 0.0443(18) 0.064(2) 0.0083(17) 0.0012(16) 0.0208(15)
C3 0.046(2) 0.046(2) 0.052(2) -0.0042(19) -0.0048(18) 0.0230(18)
C2 0.050(2) 0.046(2) 0.067(3) -0.004(2) -0.006(2) 0.027(2)
C1 0.048(2) 0.053(2) 0.064(3) 0.007(2) -0.003(2) 0.028(2)
C6 0.058(3) 0.064(3) 0.084(4) -0.001(3) -0.017(3) 0.030(2)
C4 0.054(2) 0.046(2) 0.051(2) -0.0028(19) -0.005(2) 0.0251(19)
C5 0.063(3) 0.052(2) 0.062(3) -0.009(2) -0.009(2) 0.032(2)
C7 0.094(4) 0.083(4) 0.076(4) -0.032(3) -0.027(3) 0.045(3)
C8 0.074(3) 0.075(3) 0.069(3) -0.017(3) -0.012(3) 0.044(3)
O1 0.0330(13) 0.0330(13) 0.064(3) 0.000 0.000 0.0165(7)
C9 0.072(3) 0.070(3) 0.075(3) -0.014(3) -0.035(3) 0.027(3)
O2 0.037(2) 0.0315(18) 0.062(2) 0.000 0.000 0.0163(16)
O3 0.032(2) 0.037(2) 0.069(3) 0.000 0.000 0.0161(18)
Cl1 0.0489(6) 0.0554(6) 0.0979(9) -0.0054(6) -0.0128(6) 0.0323(5)
N3 0.044(3) 0.053(3) 0.121(5) 0.000 0.000 0.018(3)
C10 0.053(3) 0.074(3) 0.089(4) -0.020(3) -0.001(3) 0.017(3)
C11 0.058(3) 0.081(4) 0.071(3) -0.003(3) -0.004(2) 0.028(3)
C1AA 0.056(4) 0.080(5) 0.084(5) 0.000 0.000 0.034(4)

loop_
_atom_type_symbol
_atom_type_description
_atom_type_scat_dispersion_real
_atom_type_scat_dispersion_imag
_atom_type_scat_source
C C 0.0033 0.0016 'International Tables Vol C Tables 4.2.6.8 and 6.1.1.4'
H H 0.0000 0.0000 'International Tables Vol C Tables 4.2.6.8 and 6.1.1.4'
Cl Cl 0.1484 0.1585 'International Tables Vol C Tables 4.2.6.8 and 6.1.1.4'
In In -0.7276 1.3100 'International Tables Vol C Tables 4.2.6.8 and 6.1.1.4'
N N 0.0061 0.0033 'International Tables Vol C Tables 4.2.6.8 and 6.1.1.4'
O O 0.0106 0.0060 'International Tables Vol C Tables 4.2.6.8 and 6.1.1.4'

loop_
_geom_angle_atom_site_label_1
_geom_angle_atom_site_label_2
_geom_angle_atom_site_label_3
_geom_angle
_geom_angle_site_symmetry_1
_geom_angle_site_symmetry_3
_geom_angle_publ_flag
N2 In1 N1 99.66(13) . . ?
N2 In1 Cl1 92.59(9) . . ?
N1 In1 Cl1 92.21(9) . . ?
O1 In1 N2 88.04(11) . . ?
O1 In1 N1 87.51(12) . . ?
O1 In1 O2 86.89(13) . . ?
O1 In1 O3 87.21(14) . . ?
O1 In1 Cl1 179.35(6) . . ?
O2 In1 N2 165.82(12) . . ?
O2 In1 N1 93.34(12) . . ?
O2 In1 O3 76.70(11) . . ?
O2 In1 Cl1 92.53(10) . . ?
O3 In1 N2 89.84(12) . . ?
O3 In1 N1 168.96(12) . . ?
O3 In1 Cl1 92.96(11) . . ?
N1 N2 In1 122.0(2) 2_665 . ?
C2 N2 In1 130.3(3) . . ?
C2 N2 N1 107.6(3) . 2_665 ?
N2 N1 In1 121.1(2) 3_565 . ?
C1 N1 In1 130.2(3) . . ?
C1 N1 N2 107.3(3) . 3_565 ?
C2 C3 C4 128.6(4) . . ?
C1 C3 C2 103.2(4) 2_665 . ?
C1 C3 C4 128.2(4) 2_665 . ?
N2 C2 C3 110.8(4) . . ?
N2 C2 H2 124.6 . . ?
C3 C2 H2 124.6 . . ?
N1 C1 C3 111.1(4) . 3_565 ?
N1 C1 H1 124.5 . . ?
C3 C1 H1 124.5 3_565 . ?
C5 C6 H6 119.7 . . ?
C9 C6 H6 119.7 . . ?
C9 C6 C5 120.6(5) . . ?
C5 C4 C3 121.7(4) . . ?
C8 C4 C3 121.4(4) . . ?
C8 C4 C5 116.9(4) . . ?
C6 C5 C4 121.4(4) . . ?
C6 C5 H5 119.3 . . ?
C4 C5 H5 119.3 . . ?
C8 C7 H7 119.3 . . ?
C9 C7 H7 119.3 . . ?
C9 C7 C8 121.4(5) . . ?
C4 C8 H8 119.6 . . ?
C7 C8 C4 120.9(5) . . ?
C7 C8 H8 119.6 . . ?
In1 O1 In1 115.98(8) 3_565 . ?
In1 O1 In1 115.98(8) 2_665 3_565 ?
In1 O1 In1 115.98(8) 2_665 . ?
In1 O1 H1A 101.73(12) 3_565 . ?
In1 O1 H1A 101.73(12) 2_665 . ?
In1 O1 H1A 101.73(12) . . ?
C6 C9 H9 120.6 . . ?
C7 C9 C6 118.8(5) . . ?
C7 C9 H9 120.6 . . ?
In1 O2 In1 102.28(14) 10_556 . ?
In1 O2 H2A 112(3) 10_556 . ?
In1 O2 H2A 112(3) . . ?
In1 O3 In1 101.55(15) 10_556 . ?
In1 O3 H3 111(2) . . ?
In1 O3 H3 111(2) 10_556 . ?
H3A N3 H3B 107.8 . . ?
C10 N3 H3A 109.1 . . ?
C10 N3 H3A 109.1 10_556 . ?
C10 N3 H3B 109.1 10_556 . ?
C10 N3 H3B 109.1 . . ?
C10 N3 C10 112.4(5) 10_556 . ?
N3 C10 H10A 109.8 . . ?
N3 C10 H10B 109.8 . . ?
H10A C10 H10B 108.2 . . ?
C11 C10 N3 109.6(5) . . ?
C11 C10 H10A 109.8 . . ?
C11 C10 H10B 109.8 . . ?
C10 C11 H11A 109.3 . . ?
C10 C11 H11B 109.3 . . ?
C10 C11 C1AA 111.6(5) . . ?
H11A C11 H11B 108.0 . . ?
C1AA C11 H11A 109.3 . . ?
C1AA C11 H11B 109.3 . . ?
C11 C1AA C11 110.4(6) . 10_556 ?
C11 C1AA H1AA 109.6 . . ?
C11 C1AA H1AA 109.6 10_556 . ?
C11 C1AA H1AB 109.6 10_556 . ?
C11 C1AA H1AB 109.6 . . ?
H1AA C1AA H1AB 108.1 . . ?

loop_
_geom_bond_atom_site_label_1
_geom_bond_atom_site_label_2
_geom_bond_distance
_geom_bond_site_symmetry_2
_geom_bond_publ_flag
In1 N2 2.212(3) . ?
In1 N1 2.216(3) . ?
In1 O1 2.1846(10) . ?
In1 O2 2.194(2) . ?
In1 O3 2.205(2) . ?
In1 Cl1 2.4581(11) . ?
N2 N1 1.372(4) 2_665 ?
N2 C2 1.339(5) . ?
N1 C1 1.339(5) . ?
C3 C2 1.391(5) . ?
C3 C1 1.387(6) 2_665 ?
C3 C4 1.468(6) . ?
C2 H2 0.9300 . ?
C1 H1 0.9300 . ?
C6 H6 0.9300 . ?
C6 C5 1.380(6) . ?
C6 C9 1.363(7) . ?
C4 C5 1.388(6) . ?
C4 C8 1.386(6) . ?
C5 H5 0.9300 . ?
C7 H7 0.9300 . ?
C7 C8 1.377(7) . ?
C7 C9 1.363(8) . ?
C8 H8 0.9300 . ?
O1 H1A 1.264(5) . ?
C9 H9 0.9300 . ?
O2 H2A 0.98(2) . ?
O3 H3 0.77(6) . ?
N3 H3A 0.8900 . ?
N3 H3B 0.8900 . ?
N3 C10 1.498(6) 10_556 ?
N3 C10 1.498(6) . ?
C10 H10A 0.9700 . ?
C10 H10B 0.9700 . ?
C10 C11 1.498(7) . ?
C11 H11A 0.9700 . ?
C11 H11B 0.9700 . ?
C11 C1AA 1.507(6) . ?
C1AA H1AA 0.9700 . ?
C1AA H1AB 0.9700 . ?

loop_
_geom_torsion_atom_site_label_1
_geom_torsion_atom_site_label_2
_geom_torsion_atom_site_label_3
_geom_torsion_atom_site_label_4
_geom_torsion
_geom_torsion_site_symmetry_1
_geom_torsion_site_symmetry_2
_geom_torsion_site_symmetry_3
_geom_torsion_site_symmetry_4
_geom_torsion_publ_flag
In1 N2 C2 C3 178.1(3) . . . . ?
In1 N1 C1 C3 -165.9(3) . . . 3_565 ?
N2 N1 C1 C3 0.8(5) 3_565 . . 3_565 ?
N1 N2 C2 C3 0.8(5) 2_665 . . . ?
C3 C4 C5 C6 178.2(4) . . . . ?
C3 C4 C8 C7 -178.8(5) . . . . ?
C2 C3 C4 C5 31.4(7) . . . . ?
C2 C3 C4 C8 -149.5(5) . . . . ?
C1 C3 C2 N2 -0.3(5) 2_665 . . . ?
C1 C3 C4 C5 -145.5(5) 2_665 . . . ?
C1 C3 C4 C8 33.6(7) 2_665 . . . ?
C4 C3 C2 N2 -177.8(4) . . . . ?
C5 C6 C9 C7 -1.1(8) . . . . ?
C5 C4 C8 C7 0.3(7) . . . . ?
C8 C4 C5 C6 -0.9(7) . . . . ?
C8 C7 C9 C6 0.4(9) . . . . ?
C9 C6 C5 C4 1.4(8) . . . . ?
C9 C7 C8 C4 0.0(9) . . . . ?
N3 C10 C11 C1AA 56.1(6) . . . . ?
C10 N3 C10 C11 -57.1(7) 10_556 . . . ?
C10 C11 C1AA C11 -56.0(8) . . . 10_556 ?

loop_
_smtbx_masks_void_nr
_smtbx_masks_void_average_x
_smtbx_masks_void_average_y
_smtbx_masks_void_average_z
_smtbx_masks_void_volume
_smtbx_masks_void_count_electrons
_smtbx_masks_void_content
1 0.000 0.000 0.000 7.5 0.0 ?
2 0.000 0.000 0.250 19.5 0.0 ?
3 0.000 0.000 0.500 7.5 0.0 ?
4 0.000 0.000 0.750 19.5 0.0 ?
5 -0.333 0.333 0.250 479.6 143.0 ?
6 0.333 0.667 0.750 479.6 145.2 ?
